data_7104210
loop_
_publ_author_name
'Yashima, Masatomo'
'Komatsu, Takafumi'

_publ_section_title
;
 Order-disorder and displacive components in the
 ferroelectric-paraelectric phase transition of potassium titanyl
 phosphate KTiOPO4.
;
_journal_issue 9
_journal_name_full 'Chemical communications (Cambridge, England)'
_journal_page_first 1070
_journal_page_last 1072
_journal_paper_doi 10.1039/b817280c
_journal_volume 34
_journal_year 2009
_chemical_name_common 'P n a 21 KTP'
_space_group_IT_number 33
_symmetry_Int_Tables_number 33
_symmetry_space_group_name_Hall 'P 2c -2n'
_symmetry_space_group_name_H-M 'P n a 21'
_cell_angle_alpha 90
_cell_angle_beta 90
_cell_angle_gamma 90
_cell_length_a 12.85628(59)
_cell_length_b 6.43008(31)
_cell_length_c 10.5752(4)
_pd_phase_name 'P n a 21 KTP'
_cod_data_source_file b817280c.txt
_cod_data_source_block 5
_cod_database_code 7104210

loop_
_symmetry_equiv_pos_as_xyz
'x, y, z'
'-x, -y, z+1/2'
'x+1/2, -y+1/2, z'
'-x+1/2, y+1/2, z+1/2'

loop_
_atom_site_label
_atom_site_occupancy
_atom_site_fract_x
_atom_site_fract_y
_atom_site_fract_z
_atom_site_thermal_displace_type
_atom_site_B_iso_or_equiv
_atom_site_type_symbol
Ti1 1.0 0.37375(71) 0.4943(42) 0 Biso 0.82(17) Ti
O6 1.0 0.27138(93) 0.5394(21) -0.1168(25) Biso 1.20(6) O
Ti2 1.0 0.2503(15) 0.2680(29) 0.239(3) Biso 0.82(17) Ti
O5 1.0 0.28035(82) 0.4674(21) 0.1391(27) Biso 1.20(6) O
P1 1.0 0.4996(14) 0.33596(99) 0.2522(27) Biso 0.83(10) P
O1 1.0 0.4840(9) 0.489(2) 0.1472(23) Biso 1.20(6) O
O2 1.0 0.510(1) 0.4600(16) 0.3790(22) Biso 1.20(6) O
O3 1.0 0.4024(11) 0.203(2) 0.2746(25) Biso 1.20(6) O
O4 1.0 0.5944(11) 0.1896(19) 0.2341(25) Biso 1.20(6) O
P2 1.0 0.18014(51) 0.4967(32) 0.5055(33) Biso 0.83(10) P
O7 1.0 0.1139(11) 0.3113(23) 0.5403(25) Biso 1.20(6) O
O8 1.0 0.109(1) 0.6933(24) 0.4808(27) Biso 1.20(6) O
O9 1.0 0.25857(81) 0.5463(21) 0.6127(24) Biso 1.20(6) O
O10 1.0 0.24620(79) 0.467(2) 0.3858(24) Biso 1.20(6) O
K1 0.74(9) 0.3741(26) 0.7763(48) 0.3079(44) Biso 3.1(3) K
K2 0.78(4) 0.104(2) 0.6940(42) 0.0612(36) Biso 3.1(3) K
K1s 0.26(9) 0.39359 0.79372 0.34173 Biso 3.1(3) K
K2s 0.22(4) 0.1151(86) 0.708(12) 0.1551(86) Biso 3.1(3) K
